data_7217238
loop_
_publ_author_name
'Hemamalini, Arasappan'
'Mohan das, Thangamuthu'

_publ_section_title
;
 Studies on the synthesis of sugar triazole based ligand for protein and
 DNA binding
;
_journal_name_full 'RSC Advances'
_journal_paper_doi 10.1039/C4RA04084H
_journal_year 2014
_chemical_formula_sum 'C13 H10 O3'
_chemical_formula_weight 214.21
_chemical_name_systematic
;
?
;
_space_group_IT_number 14
_symmetry_cell_setting monoclinic
_symmetry_space_group_name_Hall '-P 2yn'
_symmetry_space_group_name_H-M 'P 1 21/n 1'
_atom_sites_solution_hydrogens geom
_atom_sites_solution_primary direct
_atom_sites_solution_secondary difmap
_audit_creation_method SHELXL-97
_cell_angle_alpha 90.00
_cell_angle_beta 98.252(5)
_cell_angle_gamma 90.00
_cell_formula_units_Z 4
_cell_length_a 4.9212(6)
_cell_length_b 16.858(2)
_cell_length_c 13.4277(17)
_cell_measurement_reflns_used 2171
_cell_measurement_temperature 293(2)
_cell_measurement_theta_max 22.13
_cell_measurement_theta_min 2.42
_cell_volume 1102.4(2)
_computing_cell_refinement 'APEX2/SAINT (Bruker, 2004)'
_computing_data_collection 'APEX2 (Bruker, 2004)'
_computing_data_reduction 'SAINT/XPREP (Bruker, 2004)'
_computing_molecular_graphics 'ORTEP3 (Farrugia, 1997) and Mercury (Bruno et al., 2002)'
_computing_publication_material 'PLATON (Spek, 2003)'
_computing_structure_refinement 'SHELXL-97 (Sheldrick, 2008)'
_computing_structure_solution 'SIR92 (Altomare et al., 1993)'
_diffrn_ambient_temperature 293(2)
_diffrn_measured_fraction_theta_full 0.995
_diffrn_measured_fraction_theta_max 0.995
_diffrn_measurement_device_type 'Bruker axs kappa apex2 CCD Diffractometer'
_diffrn_measurement_method '\w and \f scan'
_diffrn_radiation_monochromator graphite
_diffrn_radiation_source 'fine-focus sealed tube'
_diffrn_radiation_type MoK\a
_diffrn_radiation_wavelength 0.71073
_diffrn_reflns_av_R_equivalents 0.0484
_diffrn_reflns_av_sigmaI/netI 0.0384
_diffrn_reflns_limit_h_max 5
_diffrn_reflns_limit_h_min -5
_diffrn_reflns_limit_k_max 20
_diffrn_reflns_limit_k_min -20
_diffrn_reflns_limit_l_max 16
_diffrn_reflns_limit_l_min -15
_diffrn_reflns_number 10580
_diffrn_reflns_theta_full 25.50
_diffrn_reflns_theta_max 25.50
_diffrn_reflns_theta_min 2.42
_exptl_absorpt_coefficient_mu 0.092
_exptl_absorpt_correction_T_max 0.9819
_exptl_absorpt_correction_T_min 0.9130
_exptl_absorpt_correction_type multi-scan
_exptl_absorpt_process_details 'SADABS (Bruker 1999)'
_exptl_crystal_colour colourless
_exptl_crystal_density_diffrn 1.291
_exptl_crystal_density_method 'not measured'
_exptl_crystal_description block
_exptl_crystal_F_000 448
_exptl_crystal_size_max 0.30
_exptl_crystal_size_mid 0.25
_exptl_crystal_size_min 0.20
_refine_diff_density_max 0.132
_refine_diff_density_min -0.160
_refine_diff_density_rms 0.041
_refine_ls_extinction_method none
_refine_ls_goodness_of_fit_ref 1.090
_refine_ls_hydrogen_treatment constr
_refine_ls_matrix_type full
_refine_ls_number_parameters 145
_refine_ls_number_reflns 2036
_refine_ls_number_restraints 0
_refine_ls_restrained_S_all 1.090
_refine_ls_R_factor_all 0.0667
_refine_ls_R_factor_gt 0.0407
_refine_ls_shift/su_max 0.000
_refine_ls_shift/su_mean 0.000
_refine_ls_structure_factor_coef Fsqd
_refine_ls_weighting_details 'calc w=1/[\s^2^(Fo^2^)+(0.0630P)^2^+0.0000P] where P=(Fo^2^+2Fc^2^)/3'
_refine_ls_weighting_scheme calc
_refine_ls_wR_factor_gt 0.1037
_refine_ls_wR_factor_ref 0.1207
_reflns_number_gt 1403
_reflns_number_total 2036
_reflns_threshold_expression >2sigma(I)
_cod_data_source_file c4ra04084h2.cif
_cod_data_source_block shelxl
_cod_original_sg_symbol_H-M P21/n
_cod_database_code 7217238

loop_
_symmetry_equiv_pos_as_xyz
'x, y, z'
'-x+1/2, y+1/2, -z+1/2'
'-x, -y, -z'
'x-1/2, -y-1/2, z-1/2'

loop_
_atom_site_label
_atom_site_type_symbol
_atom_site_fract_x
_atom_site_fract_y
_atom_site_fract_z
_atom_site_U_iso_or_equiv
_atom_site_adp_type
_atom_site_occupancy
_atom_site_symmetry_multiplicity
_atom_site_calc_flag
_atom_site_refinement_flags
C1 C 0.9537(4) 0.20704(11) 0.19421(14) 0.0480(5) Uani 1 1 d .
H1 H 1.0508 0.2543 0.1939 0.058 Uiso 1 1 calc R
C2 C 0.7902(3) 0.19441(9) 0.27492(12) 0.0379(4) Uani 1 1 d .
C3 C 0.7850(3) 0.25052(9) 0.35274(12) 0.0376(4) Uani 1 1 d .
C4 C 0.6244(3) 0.23770(10) 0.42756(13) 0.0414(4) Uani 1 1 d .
H4 H 0.6207 0.2749 0.4785 0.050 Uiso 1 1 calc R
C5 C 0.4687(3) 0.16896(10) 0.42622(13) 0.0408(4) Uani 1 1 d .
C6 C 0.4721(3) 0.11243(10) 0.35101(13) 0.0460(4) Uani 1 1 d .
H6 H 0.3684 0.0663 0.3506 0.055 Uiso 1 1 calc R
C7 C 0.6331(3) 0.12666(10) 0.27708(13) 0.0445(4) Uani 1 1 d .
H7 H 0.6362 0.0891 0.2265 0.053 Uiso 1 1 calc R
C8 C 0.9546(3) 0.37138(10) 0.42919(14) 0.0472(5) Uani 1 1 d .
H8A H 1.0266 0.3465 0.4927 0.057 Uiso 1 1 calc R
H8B H 0.7711 0.3907 0.4336 0.057 Uiso 1 1 calc R
C9 C 1.1315(3) 0.43693(10) 0.40814(13) 0.0462(5) Uani 1 1 d .
C10 C 1.2720(4) 0.49036(11) 0.39427(14) 0.0556(5) Uani 1 1 d .
H10 H 1.3840 0.5329 0.3832 0.067 Uiso 1 1 calc R
C11 C 0.1691(3) 0.09192(11) 0.51143(14) 0.0526(5) Uani 1 1 d .
H11A H 0.2939 0.0471 0.5180 0.063 Uiso 1 1 calc R
H11B H 0.0357 0.0842 0.4516 0.063 Uiso 1 1 calc R
C12 C 0.0303(4) 0.09761(12) 0.59964(16) 0.0578(5) Uani 1 1 d .
C13 C -0.0852(5) 0.10025(14) 0.6693(2) 0.0817(7) Uani 1 1 d .
H13 H -0.1776 0.1024 0.7250 0.098 Uiso 1 1 calc R
O1 O 0.9714(3) 0.15980(7) 0.12718(9) 0.0572(4) Uani 1 1 d .
O2 O 0.9470(2) 0.31552(7) 0.34910(8) 0.0460(3) Uani 1 1 d .
O3 O 0.3173(2) 0.16352(7) 0.50320(9) 0.0521(4) Uani 1 1 d .

loop_
_atom_site_aniso_label
_atom_site_aniso_U_11
_atom_site_aniso_U_22
_atom_site_aniso_U_33
_atom_site_aniso_U_23
_atom_site_aniso_U_13
_atom_site_aniso_U_12
C1 0.0579(11) 0.0434(10) 0.0452(11) -0.0017(9) 0.0157(9) 0.0015(8)
C2 0.0417(9) 0.0368(9) 0.0358(10) -0.0016(7) 0.0074(7) 0.0012(7)
C3 0.0383(9) 0.0368(9) 0.0383(10) -0.0006(7) 0.0073(7) -0.0008(7)
C4 0.0431(9) 0.0441(10) 0.0387(10) -0.0079(8) 0.0116(7) -0.0025(7)
C5 0.0364(8) 0.0477(10) 0.0398(10) -0.0015(8) 0.0107(7) -0.0016(7)
C6 0.0444(9) 0.0450(10) 0.0493(11) -0.0050(9) 0.0094(8) -0.0097(7)
C7 0.0495(10) 0.0445(10) 0.0398(11) -0.0108(8) 0.0072(8) -0.0004(8)
C8 0.0532(10) 0.0449(10) 0.0457(11) -0.0107(8) 0.0146(8) -0.0083(8)
C9 0.0527(10) 0.0425(10) 0.0444(11) -0.0071(8) 0.0109(8) -0.0037(8)
C10 0.0658(12) 0.0492(11) 0.0534(13) -0.0039(9) 0.0138(9) -0.0112(9)
C11 0.0484(10) 0.0542(12) 0.0572(13) 0.0032(9) 0.0146(9) -0.0098(8)
C12 0.0589(12) 0.0597(13) 0.0573(14) 0.0083(10) 0.0171(10) -0.0101(9)
C13 0.1000(17) 0.0838(17) 0.0699(16) 0.0080(13) 0.0414(14) -0.0141(13)
O1 0.0815(9) 0.0508(8) 0.0439(8) -0.0053(6) 0.0241(7) 0.0077(6)
O2 0.0547(7) 0.0416(7) 0.0455(8) -0.0091(5) 0.0204(5) -0.0106(5)
O3 0.0525(7) 0.0559(8) 0.0527(8) -0.0070(6) 0.0235(6) -0.0154(6)

loop_
_atom_type_symbol
_atom_type_description
_atom_type_scat_dispersion_real
_atom_type_scat_dispersion_imag
_atom_type_scat_source
C C 0.0033 0.0016 'International Tables Vol C Tables 4.2.6.8 and 6.1.1.4'
H H 0.0000 0.0000 'International Tables Vol C Tables 4.2.6.8 and 6.1.1.4'
O O 0.0106 0.0060 'International Tables Vol C Tables 4.2.6.8 and 6.1.1.4'

loop_
_geom_angle_atom_site_label_1
_geom_angle_atom_site_label_2
_geom_angle_atom_site_label_3
_geom_angle
O1 C1 C2 124.23(17)
O1 C1 H1 117.9
C2 C1 H1 117.9
C7 C2 C3 117.92(14)
C7 C2 C1 120.48(15)
C3 C2 C1 121.59(15)
O2 C3 C4 123.48(14)
O2 C3 C2 116.09(13)
C4 C3 C2 120.42(14)
C3 C4 C5 119.57(15)
C3 C4 H4 120.2
C5 C4 H4 120.2
O3 C5 C4 114.07(14)
O3 C5 C6 124.76(14)
C4 C5 C6 121.17(15)
C7 C6 C5 118.18(15)
C7 C6 H6 120.9
C5 C6 H6 120.9
C6 C7 C2 122.72(15)
C6 C7 H7 118.6
C2 C7 H7 118.6
O2 C8 C9 107.81(13)
O2 C8 H8A 110.1
C9 C8 H8A 110.1
O2 C8 H8B 110.1
C9 C8 H8B 110.1
H8A C8 H8B 108.5
C10 C9 C8 177.84(19)
C9 C10 H10 180.0
O3 C11 C12 108.27(15)
O3 C11 H11A 110.0
C12 C11 H11A 110.0
O3 C11 H11B 110.0
C12 C11 H11B 110.0
H11A C11 H11B 108.4
C13 C12 C11 178.0(2)
C12 C13 H13 180.0
C3 O2 C8 117.19(12)
C5 O3 C11 117.31(13)

loop_
_geom_bond_atom_site_label_1
_geom_bond_atom_site_label_2
_geom_bond_distance
C1 O1 1.214(2)
C1 C2 1.455(2)
C1 H1 0.9300
C2 C7 1.382(2)
C2 C3 1.412(2)
C3 O2 1.3602(18)
C3 C4 1.381(2)
C4 C5 1.388(2)
C4 H4 0.9300
C5 O3 1.3615(19)
C5 C6 1.390(2)
C6 C7 1.377(2)
C6 H6 0.9300
C7 H7 0.9300
C8 O2 1.426(2)
C8 C9 1.459(2)
C8 H8A 0.9700
C8 H8B 0.9700
C9 C10 1.167(2)
C10 H10 0.9300
C11 O3 1.423(2)
C11 C12 1.453(3)
C11 H11A 0.9700
C11 H11B 0.9700
C12 C13 1.163(3)
C13 H13 0.9300

loop_
_geom_torsion_atom_site_label_1
_geom_torsion_atom_site_label_2
_geom_torsion_atom_site_label_3
_geom_torsion_atom_site_label_4
_geom_torsion
O1 C1 C2 C7 -2.5(3)
O1 C1 C2 C3 177.85(16)
C7 C2 C3 O2 178.61(13)
C1 C2 C3 O2 -1.8(2)
C7 C2 C3 C4 -0.7(2)
C1 C2 C3 C4 178.91(15)
O2 C3 C4 C5 -178.92(14)
C2 C3 C4 C5 0.3(2)
C3 C4 C5 O3 -179.36(14)
C3 C4 C5 C6 0.3(2)
O3 C5 C6 C7 179.12(15)
C4 C5 C6 C7 -0.5(2)
C5 C6 C7 C2 0.1(2)
C3 C2 C7 C6 0.5(2)
C1 C2 C7 C6 -179.10(16)
O2 C8 C9 C10 -175(5)
O3 C11 C12 C13 167(7)
C4 C3 O2 C8 1.9(2)
C2 C3 O2 C8 -177.34(14)
C9 C8 O2 C3 -178.00(13)
C4 C5 O3 C11 -175.19(15)
C6 C5 O3 C11 5.2(2)
C12 C11 O3 C5 178.15(14)
